data_2018898
loop_
_publ_author_name
'Ravikumar, Krishnan'
'Sridhar, Balasubramanian'
'Nanubolu, Jagadeesh Babu'
'Hariharakrishnan, Venkatasubramanian'
'Rao, Bandi Venugopal'

_publ_section_title
;
 Frovatriptan salts of aliphatic carboxylic acids
;
_journal_coeditor_code CU3026
_journal_issue 4
_journal_name_full 'Acta Crystallographica Section C'
_journal_page_first 428
_journal_page_last 435
_journal_paper_doi 10.1107/S0108270113005878
_journal_volume 69
_journal_year 2013
_chemical_formula_iupac '2C14 H18 N3 O + , C4 H4 O4 2- , 3H2 O'
_chemical_formula_moiety '2(C14 H18 N3 O +), C4 H4 O4 2-, 3(H2 O)'
_chemical_formula_sum 'C32 H46 N6 O9'
_chemical_formula_weight 658.75
_chemical_name_common 'Bis(frovatriptan) succinate trihydrate'
_chemical_name_systematic
'Bis[(<i>R</i>)-(+)-6-carbamoyl-<i>N</i>-methyl-2,3,4,9-tetrahydro-1<i>H</i>-carbazol-3-aminium] succinate trihydrate'
_space_group_IT_number 4
_symmetry_cell_setting monoclinic
_symmetry_space_group_name_Hall 'P 2yb'
_symmetry_space_group_name_H-M 'P 1 21 1'
_atom_sites_solution_hydrogens geom
_atom_sites_solution_primary direct
_atom_sites_solution_secondary difmap
_audit_creation_method SHELXL-97
_cell_angle_alpha 90.00
_cell_angle_beta 96.098(2)
_cell_angle_gamma 90.00
_cell_formula_units_Z 2
_cell_length_a 8.7239(11)
_cell_length_b 18.662(2)
_cell_length_c 10.1270(13)
_cell_measurement_reflns_used 8568
_cell_measurement_temperature 294(2)
_cell_measurement_theta_max 27.15
_cell_measurement_theta_min 2.18
_cell_volume 1639.4(3)
_computing_cell_refinement 'SAINT (Bruker, 2001)'
_computing_data_collection 'SMART (Bruker, 2001)'
_computing_data_reduction 'SAINT (Bruker, 2001)'
_computing_molecular_graphics
;
DIAMOND (Brandenburg & Putz, 2005) and Mercury (Macrae <i>et al.</i>,
2008)
;
_computing_publication_material 'SHELXL97 (Sheldrick, 2008)'
_computing_structure_refinement 'SHELXL97 (Sheldrick, 2008)'
_computing_structure_solution 'SHELXS97 (Sheldrick, 2008)'
_diffrn_ambient_temperature 294(2)
_diffrn_measured_fraction_theta_full 0.999
_diffrn_measured_fraction_theta_max 0.973
_diffrn_measurement_device 'Bruker SMART APEX CCD area-detector'
_diffrn_measurement_device_type 'CCD Area Detector'
_diffrn_measurement_method '\w scan'
_diffrn_radiation_monochromator graphite
_diffrn_radiation_source 'fine-focus sealed tube'
_diffrn_radiation_type MoK\a
_diffrn_radiation_wavelength 0.71073
_diffrn_reflns_av_R_equivalents 0.0247
_diffrn_reflns_av_sigmaI/netI 0.0209
_diffrn_reflns_limit_h_max 11
_diffrn_reflns_limit_h_min -11
_diffrn_reflns_limit_k_max 24
_diffrn_reflns_limit_k_min -24
_diffrn_reflns_limit_l_max 13
_diffrn_reflns_limit_l_min -13
_diffrn_reflns_number 19224
_diffrn_reflns_theta_full 25.00
_diffrn_reflns_theta_max 28.28
_diffrn_reflns_theta_min 2.02
_diffrn_standards_number 0
_exptl_absorpt_coefficient_mu 0.098
_exptl_absorpt_correction_type none
_exptl_crystal_colour colorless
_exptl_crystal_density_diffrn 1.334
_exptl_crystal_density_method 'not measured'
_exptl_crystal_description plate
_exptl_crystal_F_000 704
_exptl_crystal_size_max 0.15
_exptl_crystal_size_mid 0.14
_exptl_crystal_size_min 0.06
_refine_diff_density_max 0.269
_refine_diff_density_min -0.221
_refine_ls_extinction_method none
_refine_ls_goodness_of_fit_ref 1.061
_refine_ls_hydrogen_treatment mixed
_refine_ls_matrix_type full
_refine_ls_number_parameters 490
_refine_ls_number_reflns 4082
_refine_ls_number_restraints 1
_refine_ls_restrained_S_all 1.061
_refine_ls_R_factor_all 0.0441
_refine_ls_R_factor_gt 0.0410
_refine_ls_shift/su_max 0.000
_refine_ls_shift/su_mean 0.000
_refine_ls_structure_factor_coef Fsqd
_refine_ls_weighting_details 'calc w=1/[\s^2^(Fo^2^)+(0.0574P)^2^+0.2650P] where P=(Fo^2^+2Fc^2^)/3'
_refine_ls_weighting_scheme calc
_refine_ls_wR_factor_gt 0.0996
_refine_ls_wR_factor_ref 0.1018
_reflns_number_gt 3836
_reflns_number_total 4082
_reflns_threshold_expression I>2\s(I)
_cod_data_source_file cu3026.cif
_cod_data_source_block III
_cod_original_cell_volume 1639.4(4)
_cod_original_sg_symbol_H-M 'P 21'
_cod_database_code 2018898
_cod_database_fobs_code 2018898

loop_
_symmetry_equiv_pos_as_xyz
'x, y, z'
'-x, y+1/2, -z'

loop_
_atom_site_type_symbol
_atom_site_label
_atom_site_fract_x
_atom_site_fract_y
_atom_site_fract_z
_atom_site_U_iso_or_equiv
_atom_site_adp_type
_atom_site_calc_flag
_atom_site_refinement_flags
_atom_site_occupancy
_atom_site_symmetry_multiplicity
C C1A -0.4446(3) 0.77615(12) 1.9076(2) 0.0304(4) Uani d . 1 1
C C2A -0.4601(3) 0.69807(12) 1.9390(2) 0.0334(5) Uani d . 1 1
H H2A -0.3717 0.6717 1.9142 0.040 Uiso calc R 1 1
H H2B -0.5525 0.6785 1.8904 0.040 Uiso calc R 1 1
C C3A -0.4693(3) 0.69225(13) 2.0886(2) 0.0320(4) Uani d . 1 1
H H3A -0.3725 0.7106 2.1340 0.038 Uiso calc R 1 1
C C4A -0.6000(3) 0.73850(15) 2.1294(3) 0.0429(6) Uani d . 1 1
H H4A -0.6167 0.7281 2.2206 0.051 Uiso calc R 1 1
H H4B -0.6943 0.7278 2.0733 0.051 Uiso calc R 1 1
C C5A -0.5591(3) 0.81765(15) 2.1161(2) 0.0450(6) Uani d . 1 1
H H5A -0.6515 0.8467 2.1155 0.054 Uiso calc R 1 1
H H5B -0.4876 0.8322 2.1912 0.054 Uiso calc R 1 1
C C6A -0.4872(3) 0.82889(13) 1.9894(2) 0.0344(5) Uani d . 1 1
C C7A -0.3819(3) 0.88573(12) 1.8276(2) 0.0327(4) Uani d . 1 1
C C8A -0.3243(3) 0.93631(12) 1.7440(2) 0.0380(5) Uani d . 1 1
H H8A -0.3257 0.9850 1.7634 0.046 Uiso calc R 1 1
C C9A -0.2654(3) 0.91144(13) 1.6315(2) 0.0363(5) Uani d . 1 1
H H9A -0.2258 0.9441 1.5747 0.044 Uiso calc R 1 1
C C10A -0.2635(2) 0.83812(12) 1.6001(2) 0.0304(4) Uani d . 1 1
C C11A -0.3186(2) 0.78780(12) 1.6847(2) 0.0295(4) Uani d . 1 1
H H11A -0.3154 0.7392 1.6649 0.035 Uiso calc R 1 1
C C12A -0.3789(2) 0.81112(12) 1.8000(2) 0.0295(4) Uani d . 1 1
C C13A -0.2025(3) 0.81756(14) 1.4730(2) 0.0339(5) Uani d . 1 1
C C14A -0.3432(3) 0.57385(16) 2.1367(3) 0.0491(6) Uani d . 1 1
H H14A -0.2639 0.5972 2.1942 0.074 Uiso calc R 1 1
H H14B -0.3115 0.5703 2.0490 0.074 Uiso calc R 1 1
H H14C -0.3605 0.5267 2.1699 0.074 Uiso calc R 1 1
N N1A -0.4500(3) 0.89484(11) 1.9424(2) 0.0386(5) Uani d . 1 1
H H1N -0.458(4) 0.932(2) 1.987(4) 0.055(9) Uiso d . 1 1
N N2A -0.4877(3) 0.61616(12) 2.1320(2) 0.0377(4) Uani d . 1 1
H H2N -0.557(4) 0.5960(18) 2.079(3) 0.042(8) Uiso d . 1 1
H H3N -0.516(3) 0.6167(17) 2.211(3) 0.043(8) Uiso d . 1 1
N N3A -0.2314(3) 0.75275(14) 1.4222(2) 0.0465(5) Uani d . 1 1
H H4N -0.190(4) 0.7403(18) 1.349(3) 0.050(9) Uiso d . 1 1
H H5N -0.290(4) 0.727(2) 1.456(4) 0.065(11) Uiso d . 1 1
O O1A -0.1276(2) 0.86175(11) 1.41300(18) 0.0454(4) Uani d . 1 1
C C1B 0.1732(3) 0.83382(13) 0.6745(2) 0.0330(5) Uani d . 1 1
C C2B 0.2243(3) 0.91011(13) 0.6800(2) 0.0368(5) Uani d . 1 1
H H2C 0.3151 0.9149 0.7435 0.044 Uiso calc R 1 1
H H2D 0.1435 0.9398 0.7099 0.044 Uiso calc R 1 1
C C3B 0.2618(3) 0.93602(13) 0.5430(2) 0.0339(5) Uani d . 1 1
H H3B 0.3288 0.9781 0.5563 0.041 Uiso calc R 1 1
C C4B 0.3465(3) 0.87943(16) 0.4701(3) 0.0434(6) Uani d . 1 1
H H4C 0.4462 0.8709 0.5197 0.052 Uiso calc R 1 1
H H4D 0.3648 0.8983 0.3839 0.052 Uiso calc R 1 1
C C5B 0.2624(3) 0.80789(15) 0.4496(2) 0.0437(6) Uani d . 1 1
H H5C 0.1812 0.8119 0.3767 0.052 Uiso calc R 1 1
H H5D 0.3339 0.7711 0.4273 0.052 Uiso calc R 1 1
C C6B 0.1949(3) 0.78772(14) 0.5737(2) 0.0358(5) Uani d . 1 1
C C7B 0.0851(3) 0.72234(13) 0.7231(2) 0.0353(5) Uani d . 1 1
C C8B 0.0208(3) 0.66868(13) 0.7962(3) 0.0406(5) Uani d . 1 1
H H8B 0.0099 0.6220 0.7643 0.049 Uiso calc R 1 1
C C9B -0.0259(3) 0.68742(14) 0.9179(2) 0.0382(5) Uani d . 1 1
H H9B -0.0678 0.6524 0.9687 0.046 Uiso calc R 1 1
C C10B -0.0121(3) 0.75785(13) 0.9670(2) 0.0320(4) Uani d . 1 1
C C11B 0.0521(3) 0.81131(12) 0.8943(2) 0.0315(4) Uani d . 1 1
H H11B 0.0614 0.8580 0.9264 0.038 Uiso calc R 1 1
C C12B 0.1023(3) 0.79327(12) 0.7720(2) 0.0311(4) Uani d . 1 1
C C13B -0.0638(3) 0.77314(13) 1.1004(2) 0.0347(5) Uani d . 1 1
C C14B 0.0560(3) 1.02880(17) 0.5018(3) 0.0539(7) Uani d . 1 1
H H14D 0.1322 1.0652 0.4938 0.081 Uiso calc R 1 1
H H14E 0.0333 1.0261 0.5924 0.081 Uiso calc R 1 1
H H14F -0.0363 1.0405 0.4457 0.081 Uiso calc R 1 1
N N1B 0.1411(3) 0.72066(12) 0.6011(2) 0.0405(5) Uani d . 1 1
H H6N 0.148(4) 0.685(2) 0.557(3) 0.053(9) Uiso d . 1 1
N N2B 0.1159(2) 0.95862(12) 0.4610(2) 0.0349(4) Uani d . 1 1
H H7N 0.129(4) 0.9635(18) 0.374(3) 0.049(8) Uiso d . 1 1
H H8N 0.045(3) 0.9270(15) 0.463(3) 0.030(6) Uiso d . 1 1
N N3B -0.0908(3) 0.84089(14) 1.1313(2) 0.0474(5) Uani d . 1 1
H H9N -0.087(4) 0.876(2) 1.078(4) 0.062(10) Uiso d . 1 1
H H10N -0.115(3) 0.8496(18) 1.214(3) 0.045(8) Uiso d . 1 1
O O1B -0.0814(2) 0.72355(10) 1.18003(18) 0.0457(4) Uani d . 1 1
C C15 -0.5804(3) 0.52770(13) 1.8348(2) 0.0354(5) Uani d . 1 1
C C16 -0.6405(3) 0.54890(18) 1.6945(2) 0.0496(7) Uani d . 1 1
H H16A -0.6752 0.5060 1.6460 0.059 Uiso calc R 1 1
H H16B -0.7294 0.5798 1.6981 0.059 Uiso calc R 1 1
C C17 -0.5267(3) 0.5866(2) 1.6192(3) 0.0527(7) Uani d . 1 1
H H17A -0.4359 0.5565 1.6196 0.063 Uiso calc R 1 1
H H17B -0.4955 0.6303 1.6662 0.063 Uiso calc R 1 1
C C18 -0.5816(3) 0.60582(13) 1.4753(2) 0.0379(5) Uani d . 1 1
O O2 -0.4551(3) 0.49700(14) 1.8557(2) 0.0637(6) Uani d . 1 1
O O3 -0.6627(2) 0.54062(12) 1.92618(18) 0.0513(5) Uani d . 1 1
O O4 -0.7231(2) 0.60742(12) 1.44164(18) 0.0498(5) Uani d . 1 1
O O5 -0.4786(3) 0.61995(17) 1.4030(2) 0.0700(7) Uani d . 1 1
O O1W -0.0589(3) 0.99504(13) 1.0043(2) 0.0516(5) Uani d . 1 1
H H1W -0.136(5) 1.011(2) 1.030(4) 0.068(12) Uiso d . 1 1
H H2W -0.057(3) 1.0184(19) 0.935(4) 0.046(9) Uiso d . 1 1
O O2W 0.1686(3) 0.9908(2) 1.2112(2) 0.0827(10) Uani d . 1 1
H H3W 0.099(6) 0.993(3) 1.151(5) 0.098(16) Uiso d . 1 1
H H4W 0.259(5) 0.993(2) 1.190(4) 0.069(11) Uiso d . 1 1
O O3W -0.0818(4) 1.09156(15) 0.7882(3) 0.0763(8) Uani d . 1 1
H H5W -0.151(5) 1.099(2) 0.729(4) 0.062(11) Uiso d . 1 1
H H6W -0.043(5) 1.135(2) 0.801(4) 0.074(12) Uiso d . 1 1

loop_
_atom_site_aniso_label
_atom_site_aniso_U_11
_atom_site_aniso_U_22
_atom_site_aniso_U_33
_atom_site_aniso_U_12
_atom_site_aniso_U_13
_atom_site_aniso_U_23
C1A 0.0391(11) 0.0295(11) 0.0233(9) 0.0009(8) 0.0065(8) 0.0005(8)
C2A 0.0495(13) 0.0287(10) 0.0236(9) -0.0016(9) 0.0110(9) 0.0005(8)
C3A 0.0385(11) 0.0355(11) 0.0226(9) -0.0037(9) 0.0064(8) 0.0023(8)
C4A 0.0504(14) 0.0488(15) 0.0326(11) 0.0040(11) 0.0190(10) 0.0026(10)
C5A 0.0615(16) 0.0470(14) 0.0292(11) 0.0103(12) 0.0183(11) -0.0032(10)
C6A 0.0444(12) 0.0346(11) 0.0244(10) 0.0040(9) 0.0048(8) -0.0009(8)
C7A 0.0391(11) 0.0305(11) 0.0277(10) 0.0006(9) 0.0004(8) -0.0011(9)
C8A 0.0489(13) 0.0254(10) 0.0389(12) -0.0036(9) 0.0012(10) 0.0002(9)
C9A 0.0397(11) 0.0346(11) 0.0348(11) -0.0061(9) 0.0046(9) 0.0067(9)
C10A 0.0294(10) 0.0354(11) 0.0267(10) -0.0009(8) 0.0042(8) 0.0022(8)
C11A 0.0336(10) 0.0284(10) 0.0272(9) 0.0005(8) 0.0063(8) 0.0011(8)
C12A 0.0335(10) 0.0290(10) 0.0259(9) 0.0001(8) 0.0034(8) 0.0013(8)
C13A 0.0302(10) 0.0470(13) 0.0249(10) -0.0029(9) 0.0047(8) 0.0033(9)
C14A 0.0598(16) 0.0396(13) 0.0468(14) 0.0033(12) 0.0009(12) 0.0101(11)
N1A 0.0565(12) 0.0300(10) 0.0299(10) 0.0033(9) 0.0073(8) -0.0051(8)
N2A 0.0484(11) 0.0406(11) 0.0242(9) -0.0095(9) 0.0042(8) 0.0059(8)
N3A 0.0584(14) 0.0480(13) 0.0369(11) -0.0100(11) 0.0220(10) -0.0040(10)
O1A 0.0491(10) 0.0564(11) 0.0326(9) -0.0177(9) 0.0130(7) -0.0013(8)
C1B 0.0378(11) 0.0373(11) 0.0246(9) 0.0035(9) 0.0055(8) 0.0031(8)
C2B 0.0446(12) 0.0374(12) 0.0286(10) 0.0001(10) 0.0056(9) 0.0011(9)
C3B 0.0306(10) 0.0397(12) 0.0316(11) -0.0035(9) 0.0048(8) 0.0042(9)
C4B 0.0374(12) 0.0546(15) 0.0405(13) 0.0065(11) 0.0144(10) 0.0068(11)
C5B 0.0567(15) 0.0468(14) 0.0300(11) 0.0110(12) 0.0161(10) -0.0004(10)
C6B 0.0424(12) 0.0370(12) 0.0290(10) 0.0084(10) 0.0078(9) -0.0006(9)
C7B 0.0423(12) 0.0334(11) 0.0303(11) 0.0067(9) 0.0045(9) -0.0026(9)
C8B 0.0524(14) 0.0302(11) 0.0402(12) 0.0009(10) 0.0088(10) -0.0018(10)
C9B 0.0440(12) 0.0355(12) 0.0365(11) -0.0002(10) 0.0108(10) 0.0052(10)
C10B 0.0341(10) 0.0360(11) 0.0265(10) 0.0030(9) 0.0056(8) 0.0018(8)
C11B 0.0378(11) 0.0305(10) 0.0267(10) 0.0021(9) 0.0054(8) -0.0017(8)
C12B 0.0346(10) 0.0319(11) 0.0269(10) 0.0045(8) 0.0037(8) 0.0016(8)
C13B 0.0340(10) 0.0422(13) 0.0290(10) 0.0003(9) 0.0081(8) 0.0023(9)
C14B 0.0510(15) 0.0509(16) 0.0601(17) 0.0110(13) 0.0074(13) 0.0052(14)
N1B 0.0594(13) 0.0338(10) 0.0301(10) 0.0071(9) 0.0130(9) -0.0050(8)
N2B 0.0328(9) 0.0389(10) 0.0335(10) -0.0025(8) 0.0057(8) 0.0045(8)
N3B 0.0698(15) 0.0424(12) 0.0336(11) 0.0032(11) 0.0220(10) -0.0002(10)
O1B 0.0598(11) 0.0434(10) 0.0372(9) 0.0017(9) 0.0198(8) 0.0061(8)
C15 0.0391(11) 0.0325(11) 0.0346(11) -0.0057(9) 0.0043(9) 0.0064(9)
C16 0.0469(13) 0.0672(18) 0.0336(12) -0.0073(13) -0.0001(10) 0.0125(12)
C17 0.0465(14) 0.084(2) 0.0275(11) -0.0108(14) 0.0035(10) 0.0141(12)
C18 0.0516(13) 0.0390(12) 0.0236(10) 0.0035(10) 0.0067(9) 0.0017(9)
O2 0.0551(12) 0.0796(16) 0.0574(13) 0.0200(11) 0.0100(10) 0.0230(12)
O3 0.0499(10) 0.0665(13) 0.0393(9) -0.0131(9) 0.0132(8) -0.0027(9)
O4 0.0563(11) 0.0581(12) 0.0337(9) 0.0077(9) -0.0020(8) 0.0015(8)
O5 0.0714(14) 0.107(2) 0.0336(10) -0.0011(14) 0.0171(9) 0.0193(12)
O1W 0.0471(11) 0.0607(13) 0.0470(11) 0.0123(10) 0.0051(9) 0.0073(10)
O2W 0.0476(13) 0.159(3) 0.0417(12) -0.0034(16) 0.0062(10) 0.0293(15)
O3W 0.112(2) 0.0581(15) 0.0516(13) -0.0239(15) -0.0258(14) 0.0098(11)

loop_
_atom_type_symbol
_atom_type_description
_atom_type_scat_dispersion_real
_atom_type_scat_dispersion_imag
_atom_type_scat_source
C C 0.0033 0.0000 'International Tables Vol C Tables 4.2.6.8 and 6.1.1.4'
H H 0.0000 0.0000 'International Tables Vol C Tables 4.2.6.8 and 6.1.1.4'
N N 0.0061 0.0000 'International Tables Vol C Tables 4.2.6.8 and 6.1.1.4'
O O 0.0106 0.0000 'International Tables Vol C Tables 4.2.6.8 and 6.1.1.4'

loop_
_geom_angle_atom_site_label_1
_geom_angle_atom_site_label_2
_geom_angle_atom_site_label_3
_geom_angle
C6A C1A C12A 106.8(2)
C6A C1A C2A 122.4(2)
C12A C1A C2A 130.7(2)
C1A C2A C3A 107.08(18)
C1A C2A H2A 110.3
C3A C2A H2A 110.3
C1A C2A H2B 110.3
C3A C2A H2B 110.3
H2A C2A H2B 108.6
N2A C3A C4A 110.51(19)
N2A C3A C2A 112.09(19)
C4A C3A C2A 110.4(2)
N2A C3A H3A 107.9
C4A C3A H3A 107.9
C2A C3A H3A 107.9
C3A C4A C5A 109.6(2)
C3A C4A H4A 109.7
C5A C4A H4A 109.7
C3A C4A H4B 109.7
C5A C4A H4B 109.7
H4A C4A H4B 108.2
C6A C5A C4A 109.4(2)
C6A C5A H5A 109.8
C4A C5A H5A 109.8
C6A C5A H5B 109.8
C4A C5A H5B 109.8
H5A C5A H5B 108.2
C1A C6A N1A 110.3(2)
C1A C6A C5A 125.7(2)
N1A C6A C5A 123.9(2)
N1A C7A C8A 130.3(2)
N1A C7A C12A 107.9(2)
C8A C7A C12A 121.8(2)
C9A C8A C7A 117.6(2)
C9A C8A H8A 121.2
C7A C8A H8A 121.2
C8A C9A C10A 121.9(2)
C8A C9A H9A 119.0
C10A C9A H9A 119.0
C11A C10A C9A 120.4(2)
C11A C10A C13A 122.4(2)
C9A C10A C13A 117.3(2)
C10A C11A C12A 119.3(2)
C10A C11A H11A 120.4
C12A C11A H11A 120.4
C11A C12A C7A 119.0(2)
C11A C12A C1A 134.8(2)
C7A C12A C1A 106.13(19)
O1A C13A N3A 120.0(2)
O1A C13A C10A 120.1(2)
N3A C13A C10A 119.8(2)
N2A C14A H14A 109.5
N2A C14A H14B 109.5
H14A C14A H14B 109.5
N2A C14A H14C 109.5
H14A C14A H14C 109.5
H14B C14A H14C 109.5
C6A N1A C7A 108.85(19)
C6A N1A H1N 122(2)
C7A N1A H1N 129(2)
C14A N2A C3A 113.3(2)
C14A N2A H2N 109(2)
C3A N2A H2N 109(2)
C14A N2A H3N 108(2)
C3A N2A H3N 108(2)
H2N N2A H3N 110(3)
C13A N3A H4N 119(2)
C13A N3A H5N 119(3)
H4N N3A H5N 122(4)
C6B C1B C12B 106.7(2)
C6B C1B C2B 124.5(2)
C12B C1B C2B 128.8(2)
C1B C2B C3B 110.97(19)
C1B C2B H2C 109.4
C3B C2B H2C 109.4
C1B C2B H2D 109.4
C3B C2B H2D 109.4
H2C C2B H2D 108.0
N2B C3B C4B 110.7(2)
N2B C3B C2B 109.73(18)
C4B C3B C2B 112.3(2)
N2B C3B H3B 108.0
C4B C3B H3B 108.0
C2B C3B H3B 108.0
C3B C4B C5B 114.9(2)
C3B C4B H4C 108.5
C5B C4B H4C 108.5
C3B C4B H4D 108.5
C5B C4B H4D 108.5
H4C C4B H4D 107.5
C6B C5B C4B 109.5(2)
C6B C5B H5C 109.8
C4B C5B H5C 109.8
C6B C5B H5D 109.8
C4B C5B H5D 109.8
H5C C5B H5D 108.2
C1B C6B N1B 110.2(2)
C1B C6B C5B 124.8(2)
N1B C6B C5B 125.0(2)
N1B C7B C8B 131.3(2)
N1B C7B C12B 107.5(2)
C8B C7B C12B 121.2(2)
C9B C8B C7B 117.6(2)
C9B C8B H8B 121.2
C7B C8B H8B 121.2
C8B C9B C10B 121.9(2)
C8B C9B H9B 119.0
C10B C9B H9B 119.0
C11B C10B C9B 120.5(2)
C11B C10B C13B 121.2(2)
C9B C10B C13B 118.3(2)
C10B C11B C12B 118.5(2)
C10B C11B H11B 120.7
C12B C11B H11B 120.7
C11B C12B C7B 120.2(2)
C11B C12B C1B 132.9(2)
C7B C12B C1B 106.9(2)
O1B C13B N3B 121.0(2)
O1B C13B C10B 120.8(2)
N3B C13B C10B 118.2(2)
N2B C14B H14D 109.5
N2B C14B H14E 109.5
H14D C14B H14E 109.5
N2B C14B H14F 109.5
H14D C14B H14F 109.5
H14E C14B H14F 109.5
C6B N1B C7B 108.8(2)
C6B N1B H6N 126(3)
C7B N1B H6N 125(3)
C14B N2B C3B 113.3(2)
C14B N2B H7N 105(2)
C3B N2B H7N 112(2)
C14B N2B H8N 108.8(17)
C3B N2B H8N 111.3(18)
H7N N2B H8N 105(3)
C13B N3B H9N 125(3)
C13B N3B H10N 117(2)
H9N N3B H10N 118(3)
O2 C15 O3 121.9(2)
O2 C15 C16 119.7(2)
O3 C15 C16 118.3(2)
C17 C16 C15 114.8(2)
C17 C16 H16A 108.6
C15 C16 H16A 108.6
C17 C16 H16B 108.6
C15 C16 H16B 108.6
H16A C16 H16B 107.5
C16 C17 C18 116.1(2)
C16 C17 H17A 108.2
C18 C17 H17A 108.2
C16 C17 H17B 108.2
C18 C17 H17B 108.2
H17A C17 H17B 107.4
O4 C18 O5 126.1(2)
O4 C18 C17 117.9(2)
O5 C18 C17 116.0(2)
H1W O1W H2W 100(4)
H3W O2W H4W 117(4)
H5W O3W H6W 101(4)

loop_
_geom_bond_atom_site_label_1
_geom_bond_atom_site_label_2
_geom_bond_distance
C1A C6A 1.363(3)
C1A C12A 1.441(3)
C1A C2A 1.500(3)
C2A C3A 1.530(3)
C2A H2A 0.9700
C2A H2B 0.9700
C3A N2A 1.500(3)
C3A C4A 1.522(3)
C3A H3A 0.9800
C4A C5A 1.529(4)
C4A H4A 0.9700
C4A H4B 0.9700
C5A C6A 1.502(3)
C5A H5A 0.9700
C5A H5B 0.9700
C6A N1A 1.371(3)
C7A N1A 1.371(3)
C7A C8A 1.397(3)
C7A C12A 1.421(3)
C8A C9A 1.379(3)
C8A H8A 0.9300
C9A C10A 1.405(3)
C9A H9A 0.9300
C10A C11A 1.390(3)
C10A C13A 1.494(3)
C11A C12A 1.400(3)
C11A H11A 0.9300
C13A O1A 1.250(3)
C13A N3A 1.328(3)
C14A N2A 1.485(4)
C14A H14A 0.9600
C14A H14B 0.9600
C14A H14C 0.9600
N1A H1N 0.84(4)
N2A H2N 0.85(3)
N2A H3N 0.87(3)
N3A H4N 0.89(3)
N3A H5N 0.81(4)
C1B C6B 1.364(3)
C1B C12B 1.435(3)
C1B C2B 1.491(3)
C2B C3B 1.537(3)
C2B H2C 0.9700
C2B H2D 0.9700
C3B N2B 1.504(3)
C3B C4B 1.524(4)
C3B H3B 0.9800
C4B C5B 1.527(4)
C4B H4C 0.9700
C4B H4D 0.9700
C5B C6B 1.492(3)
C5B H5C 0.9700
C5B H5D 0.9700
C6B N1B 1.375(3)
C7B N1B 1.376(3)
C7B C8B 1.398(3)
C7B C12B 1.416(3)
C8B C9B 1.383(4)
C8B H8B 0.9300
C9B C10B 1.406(3)
C9B H9B 0.9300
C10B C11B 1.393(3)
C10B C13B 1.496(3)
C11B C12B 1.398(3)
C11B H11B 0.9300
C13B O1B 1.248(3)
C13B N3B 1.330(3)
C14B N2B 1.485(4)
C14B H14D 0.9600
C14B H14E 0.9600
C14B H14F 0.9600
N1B H6N 0.81(4)
N2B H7N 0.90(3)
N2B H8N 0.86(3)
N3B H9N 0.85(4)
N3B H10N 0.89(3)
C15 O2 1.232(3)
C15 O3 1.254(3)
C15 C16 1.514(3)
C16 C17 1.491(4)
C16 H16A 0.9700
C16 H16B 0.9700
C17 C18 1.527(3)
C17 H17A 0.9700
C17 H17B 0.9700
C18 O4 1.246(3)
C18 O5 1.246(3)
O1W H1W 0.81(4)
O1W H2W 0.83(4)
O2W H3W 0.82(6)
O2W H4W 0.84(4)
O3W H5W 0.82(4)
O3W H6W 0.89(5)

loop_
_geom_hbond_atom_site_label_D
_geom_hbond_atom_site_label_H
_geom_hbond_atom_site_label_A
_geom_hbond_site_symmetry_A
_geom_hbond_distance_DH
_geom_hbond_distance_HA
_geom_hbond_distance_DA
_geom_hbond_angle_DHA
N1A H1N O2 2_459 0.84(4) 2.20(4) 2.976(3) 154(3)
N1A H1N O3 2_459 0.84(4) 2.40(4) 3.140(3) 147(3)
N2A H2N O3 . 0.85(3) 2.00(3) 2.826(3) 162(3)
N2A H3N O5 1_556 0.87(3) 1.93(3) 2.738(3) 154(3)
N3A H4N O1B . 0.89(3) 2.06(4) 2.951(3) 173(3)
N3A H5N O5 . 0.81(4) 2.60(4) 3.277(4) 142(3)
N1B H6N O4 1_654 0.81(4) 2.23(4) 2.981(3) 153(3)
N2B H7N O2W 1_554 0.90(3) 1.80(4) 2.687(3) 168(3)
N2B H8N O1A 1_554 0.86(3) 1.96(3) 2.792(3) 163(2)
N3B H9N O1W . 0.85(4) 2.36(4) 3.175(3) 160(3)
N3B H10N O1A . 0.89(3) 2.05(3) 2.930(3) 169(3)
O1W H1W O3 2_458 0.81(4) 1.94(4) 2.735(3) 172(4)
O1W H2W O3W . 0.83(4) 2.01(4) 2.826(3) 167(3)
O2W H3W O1W . 0.82(6) 1.91(6) 2.729(3) 177(5)
O2W H4W O2 2_558 0.84(4) 1.82(4) 2.661(4) 179(4)
O3W H5W O4 2_457 0.82(4) 1.95(4) 2.749(3) 165(4)
O3W H6W O1B 2_557 0.89(5) 1.97(5) 2.846(3) 168(4)
C3A H3A O1B 1_556 0.98 2.54 3.462(3) 156

loop_
_geom_torsion_atom_site_label_1
_geom_torsion_atom_site_label_2
_geom_torsion_atom_site_label_3
_geom_torsion_atom_site_label_4
_geom_torsion
C6A C1A C2A C3A -20.8(3)
C12A C1A C2A C3A 155.0(2)
C1A C2A C3A N2A 179.06(19)
C1A C2A C3A C4A 55.4(3)
N2A C3A C4A C5A 166.0(2)
C2A C3A C4A C5A -69.4(3)
C3A C4A C5A C6A 42.2(3)
C12A C1A C6A N1A -1.3(3)
C2A C1A C6A N1A 175.4(2)
C12A C1A C6A C5A -179.0(2)
C2A C1A C6A C5A -2.4(4)
C4A C5A C6A C1A -8.5(4)
C4A C5A C6A N1A 174.0(2)
N1A C7A C8A C9A -178.1(2)
C12A C7A C8A C9A 0.8(4)
C7A C8A C9A C10A 0.5(4)
C8A C9A C10A C11A -1.5(3)
C8A C9A C10A C13A 177.7(2)
C9A C10A C11A C12A 1.3(3)
C13A C10A C11A C12A -177.9(2)
C10A C11A C12A C7A -0.1(3)
C10A C11A C12A C1A 179.9(2)
N1A C7A C12A C11A 178.10(19)
C8A C7A C12A C11A -1.0(3)
N1A C7A C12A C1A -1.9(3)
C8A C7A C12A C1A 179.0(2)
C6A C1A C12A C11A -178.1(2)
C2A C1A C12A C11A 5.7(5)
C6A C1A C12A C7A 1.9(3)
C2A C1A C12A C7A -174.4(2)
C11A C10A C13A O1A -166.2(2)
C9A C10A C13A O1A 14.6(3)
C11A C10A C13A N3A 15.5(3)
C9A C10A C13A N3A -163.7(2)
C1A C6A N1A C7A 0.1(3)
C5A C6A N1A C7A 177.9(2)
C8A C7A N1A C6A -179.9(2)
C12A C7A N1A C6A 1.1(3)
C4A C3A N2A C14A -160.9(2)
C2A C3A N2A C14A 75.5(3)
C6B C1B C2B C3B 16.1(3)
C12B C1B C2B C3B -167.7(2)
C1B C2B C3B N2B 83.1(2)
C1B C2B C3B C4B -40.5(3)
N2B C3B C4B C5B -66.0(3)
C2B C3B C4B C5B 57.0(3)
C3B C4B C5B C6B -42.7(3)
C12B C1B C6B N1B 0.4(3)
C2B C1B C6B N1B 177.2(2)
C12B C1B C6B C5B 178.5(2)
C2B C1B C6B C5B -4.6(4)
C4B C5B C6B C1B 17.0(3)
C4B C5B C6B N1B -165.1(2)
N1B C7B C8B C9B -179.8(2)
C12B C7B C8B C9B 0.3(4)
C7B C8B C9B C10B 0.8(4)
C8B C9B C10B C11B -0.9(4)
C8B C9B C10B C13B -179.2(2)
C9B C10B C11B C12B -0.1(3)
C13B C10B C11B C12B 178.2(2)
C10B C11B C12B C7B 1.1(3)
C10B C11B C12B C1B -179.4(2)
N1B C7B C12B C11B 178.8(2)
C8B C7B C12B C11B -1.2(4)
N1B C7B C12B C1B -0.8(3)
C8B C7B C12B C1B 179.1(2)
C6B C1B C12B C11B -179.3(2)
C2B C1B C12B C11B 4.0(4)
C6B C1B C12B C7B 0.3(3)
C2B C1B C12B C7B -176.4(2)
C11B C10B C13B O1B -160.4(2)
C9B C10B C13B O1B 17.9(3)
C11B C10B C13B N3B 19.8(3)
C9B C10B C13B N3B -161.9(2)
C1B C6B N1B C7B -0.9(3)
C5B C6B N1B C7B -179.0(2)
C8B C7B N1B C6B -178.9(3)
C12B C7B N1B C6B 1.0(3)
C4B C3B N2B C14B -160.4(2)
C2B C3B N2B C14B 75.1(3)
O2 C15 C16 C17 -48.0(4)
O3 C15 C16 C17 133.8(3)
C15 C16 C17 C18 177.5(3)
C16 C17 C18 O4 19.2(4)
C16 C17 C18 O5 -162.2(3)

loop_
_cod_related_entry_id
_cod_related_entry_database
_cod_related_entry_code
1 ChemSpider 30654434
